data_7105093
loop_
_publ_author_name
'Eric A. Allart'
'Steven D. R. Christie'
'Gareth J. Pritchard'
'Mark R. J. Elsegood'

_publ_section_title
;
 Preparation of highly substituted tetrahydropyrans via a metal
 assisted dipolar cycloaddition reaction
;
_journal_name_full 'Chem. Commun.'
_journal_page_first 7339
_journal_page_last 7341
_journal_paper_doi 10.1039/b917332c
_journal_year 2009
_chemical_formula_moiety 'C27 H20 Co2 O12'
_chemical_formula_sum 'C27 H20 Co2 O12'
_chemical_formula_weight 654.29
_chemical_name_systematic
;
?
;
_space_group_IT_number 2
_symmetry_cell_setting triclinic
_symmetry_space_group_name_Hall '-P 1'
_symmetry_space_group_name_H-M 'P -1'
_atom_sites_solution_hydrogens geom
_atom_sites_solution_primary heavy
_atom_sites_solution_secondary difmap
_audit_creation_method SHELXL-97
_cell_angle_alpha 106.5335(8)
_cell_angle_beta 102.7961(9)
_cell_angle_gamma 91.9661(9)
_cell_formula_units_Z 2
_cell_length_a 8.0886(5)
_cell_length_b 11.7239(7)
_cell_length_c 15.7788(9)
_cell_measurement_reflns_used 6766
_cell_measurement_temperature 150(2)
_cell_measurement_theta_max 31.37
_cell_measurement_theta_min 2.60
_cell_volume 1391.20(14)
_computing_cell_refinement 'Bruker SAINT'
_computing_data_collection 'Bruker APEX 2'
_computing_data_reduction 'Bruker SAINT'
_computing_molecular_graphics 'Bruker SHELXTL'
_computing_publication_material 'Bruker SHELXTL and local programs'
_computing_structure_refinement 'Bruker SHELXTL'
_computing_structure_solution 'Bruker SHELXTL'
_diffrn_ambient_temperature 150(2)
_diffrn_measured_fraction_theta_full 0.993
_diffrn_measured_fraction_theta_max 0.900
_diffrn_measurement_device_type 'Bruker APEX 2 CCD diffractometer'
_diffrn_measurement_method '\w rotation with narrow frames'
_diffrn_radiation_monochromator graphite
_diffrn_radiation_source 'fine-focus sealed tube'
_diffrn_radiation_type MoK\a
_diffrn_radiation_wavelength 0.71073
_diffrn_reflns_av_R_equivalents 0.0176
_diffrn_reflns_av_sigmaI/netI 0.0287
_diffrn_reflns_limit_h_max 11
_diffrn_reflns_limit_h_min -11
_diffrn_reflns_limit_k_max 16
_diffrn_reflns_limit_k_min -16
_diffrn_reflns_limit_l_max 22
_diffrn_reflns_limit_l_min -22
_diffrn_reflns_number 16756
_diffrn_reflns_theta_full 27.50
_diffrn_reflns_theta_max 31.85
_diffrn_reflns_theta_min 1.82
_diffrn_standards_decay_% 0
_diffrn_standards_number 0
_exptl_absorpt_coefficient_mu 1.255
_exptl_absorpt_correction_T_max 0.834
_exptl_absorpt_correction_T_min 0.556
_exptl_absorpt_correction_type multi-scan
_exptl_absorpt_process_details 'SADABS v2004/1, Sheldrick, G.M., (2004)'
_exptl_crystal_colour red
_exptl_crystal_density_diffrn 1.562
_exptl_crystal_density_method 'not measured'
_exptl_crystal_description block
_exptl_crystal_F_000 664
_exptl_crystal_size_max 0.53
_exptl_crystal_size_mid 0.34
_exptl_crystal_size_min 0.15
_refine_diff_density_max 0.434
_refine_diff_density_min -0.274
_refine_diff_density_rms 0.060
_refine_ls_extinction_method none
_refine_ls_goodness_of_fit_ref 1.041
_refine_ls_hydrogen_treatment constr
_refine_ls_matrix_type full
_refine_ls_number_parameters 372
_refine_ls_number_reflns 8572
_refine_ls_number_restraints 0
_refine_ls_restrained_S_all 1.041
_refine_ls_R_factor_all 0.0426
_refine_ls_R_factor_gt 0.0313
_refine_ls_shift/su_max 0.001
_refine_ls_shift/su_mean 0.000
_refine_ls_structure_factor_coef Fsqd
_refine_ls_weighting_details 'calc w=1/[\s^2^(Fo^2^)+(0.0377P)^2^+0.3533P] where P=(Fo^2^+2Fc^2^)/3'
_refine_ls_weighting_scheme calc
_refine_ls_wR_factor_gt 0.0756
_refine_ls_wR_factor_ref 0.0807
_reflns_number_gt 6949
_reflns_number_total 8572
_reflns_threshold_expression I>2\s(I)
_cod_data_source_file b917332c.txt
_cod_data_source_block 18
_cod_original_sg_symbol_H-M P-1
_cod_database_code 7105093

loop_
_symmetry_equiv_pos_as_xyz
'x, y, z'
'-x, -y, -z'

loop_
_atom_site_label
_atom_site_type_symbol
_atom_site_fract_x
_atom_site_fract_y
_atom_site_fract_z
_atom_site_U_iso_or_equiv
_atom_site_adp_type
_atom_site_occupancy
_atom_site_symmetry_multiplicity
_atom_site_calc_flag
_atom_site_refinement_flags
_atom_site_disorder_assembly
_atom_site_disorder_group
Co1 Co 0.17853(3) 0.613819(18) 0.359208(13) 0.02330(5) Uani 1 1 d . . .
Co2 Co 0.47441(3) 0.711231(18) 0.412678(13) 0.02359(6) Uani 1 1 d . . .
C1 C 0.27912(18) 0.74700(13) 0.32769(10) 0.0222(3) Uani 1 1 d . . .
C2 C 0.33603(18) 0.64378(13) 0.28790(9) 0.0211(3) Uani 1 1 d . . .
C3 C 0.22940(19) 0.85987(13) 0.31261(10) 0.0249(3) Uani 1 1 d . . .
C4 C 0.1552(2) 0.93972(15) 0.37349(12) 0.0340(4) Uani 1 1 d . . .
H4 H 0.1344 0.9208 0.4251 0.041 Uiso 1 1 calc R . .
C5 C 0.1116(3) 1.04751(16) 0.35829(15) 0.0484(5) Uani 1 1 d . . .
H5 H 0.0614 1.1021 0.3999 0.058 Uiso 1 1 calc R . .
C6 C 0.1408(3) 1.07552(16) 0.28356(16) 0.0524(6) Uani 1 1 d . . .
H6 H 0.1091 1.1487 0.2734 0.063 Uiso 1 1 calc R . .
C7 C 0.2156(3) 0.99785(17) 0.22349(15) 0.0461(5) Uani 1 1 d . . .
H7 H 0.2367 1.0179 0.1723 0.055 Uiso 1 1 calc R . .
C8 C 0.2603(2) 0.89034(15) 0.23765(12) 0.0337(4) Uani 1 1 d . . .
H8 H 0.3122 0.8371 0.1961 0.040 Uiso 1 1 calc R . .
C9 C 0.36664(18) 0.57198(12) 0.19950(9) 0.0203(3) Uani 1 1 d . . .
H9 H 0.4633 0.6139 0.1863 0.024 Uiso 1 1 calc R . .
C10 C 0.20920(19) 0.55464(13) 0.12172(9) 0.0234(3) Uani 1 1 d . . .
H10A H 0.1835 0.6331 0.1130 0.028 Uiso 1 1 calc R . .
H10B H 0.1102 0.5206 0.1372 0.028 Uiso 1 1 calc R . .
C11 C 0.23765(18) 0.47094(13) 0.03367(9) 0.0215(3) Uani 1 1 d . . .
H11A H 0.3264 0.5098 0.0138 0.026 Uiso 1 1 calc R . .
H11B H 0.1308 0.4549 -0.0147 0.026 Uiso 1 1 calc R . .
C12 C 0.29395(17) 0.35137(12) 0.04776(9) 0.0181(2) Uani 1 1 d . . .
C13 C 0.45313(17) 0.38334(12) 0.12891(9) 0.0188(2) Uani 1 1 d . . .
H13 H 0.5433 0.4286 0.1133 0.023 Uiso 1 1 calc R . .
O1 O 0.41297(13) 0.45811(9) 0.20874(6) 0.02058(19) Uani 1 1 d . . .
C14 C 0.34120(17) 0.28497(12) -0.04011(9) 0.0193(2) Uani 1 1 d . . .
O2 O 0.47038(14) 0.31016(10) -0.05948(7) 0.0272(2) Uani 1 1 d . . .
O3 O 0.21763(14) 0.20272(10) -0.09536(7) 0.0285(2) Uani 1 1 d . . .
C15 C 0.2406(2) 0.15080(16) -0.18663(11) 0.0358(4) Uani 1 1 d . . .
H15A H 0.2379 0.2128 -0.2174 0.054 Uiso 1 1 calc R . .
H15B H 0.1487 0.0869 -0.2211 0.054 Uiso 1 1 calc R . .
H15C H 0.3506 0.1177 -0.1831 0.054 Uiso 1 1 calc R . .
C16 C 0.15326(18) 0.27764(14) 0.06620(10) 0.0228(3) Uani 1 1 d . . .
O4 O 0.17719(15) 0.20783(13) 0.10882(10) 0.0408(3) Uani 1 1 d . . .
O5 O -0.00167(13) 0.30159(11) 0.02895(8) 0.0304(2) Uani 1 1 d . . .
C17 C -0.1414(2) 0.2318(2) 0.04042(14) 0.0427(5) Uani 1 1 d . . .
H17A H -0.1324 0.1465 0.0141 0.064 Uiso 1 1 calc R . .
H17B H -0.2497 0.2528 0.0095 0.064 Uiso 1 1 calc R . .
H17C H -0.1367 0.2489 0.1055 0.064 Uiso 1 1 calc R . .
C18 C 0.52692(18) 0.27966(13) 0.15444(9) 0.0211(3) Uani 1 1 d . . .
C19 C 0.6048(2) 0.26480(15) 0.23472(11) 0.0338(4) Uani 1 1 d . . .
H19 H 0.6250 0.3225 0.2930 0.041 Uiso 1 1 calc R . .
C20 C 0.6509(2) 0.14538(16) 0.21504(11) 0.0349(4) Uani 1 1 d . . .
H20 H 0.7075 0.1080 0.2578 0.042 Uiso 1 1 calc R . .
C21 C 0.5991(2) 0.09598(14) 0.12444(11) 0.0286(3) Uani 1 1 d . . .
H21 H 0.6131 0.0164 0.0924 0.034 Uiso 1 1 calc R . .
O6 O 0.52275(13) 0.17734(9) 0.08480(7) 0.0236(2) Uani 1 1 d . . .
C22 C 0.2214(2) 0.46000(15) 0.35496(11) 0.0330(3) Uani 1 1 d . . .
O22 O 0.2525(2) 0.36643(11) 0.35316(10) 0.0510(4) Uani 1 1 d . . .
C23 C 0.1114(2) 0.66901(16) 0.46465(13) 0.0356(4) Uani 1 1 d . . .
O23 O 0.0693(2) 0.70113(14) 0.53089(10) 0.0553(4) Uani 1 1 d . . .
C24 C -0.0278(2) 0.58860(16) 0.28227(13) 0.0363(4) Uani 1 1 d . . .
O24 O -0.15888(18) 0.57394(15) 0.23409(11) 0.0564(4) Uani 1 1 d . . .
C25 C 0.4580(2) 0.80327(17) 0.52444(11) 0.0354(4) Uani 1 1 d . . .
O25 O 0.4394(2) 0.86360(16) 0.59099(9) 0.0583(4) Uani 1 1 d . . .
C26 C 0.5931(2) 0.58608(17) 0.42687(11) 0.0378(4) Uani 1 1 d . . .
O26 O 0.6674(2) 0.50741(14) 0.43219(10) 0.0596(5) Uani 1 1 d . . .
C27 C 0.6379(2) 0.80649(17) 0.39916(11) 0.0348(4) Uani 1 1 d . . .
O27 O 0.7388(2) 0.86880(16) 0.39044(10) 0.0602(4) Uani 1 1 d . . .

loop_
_atom_site_aniso_label
_atom_site_aniso_U_11
_atom_site_aniso_U_22
_atom_site_aniso_U_33
_atom_site_aniso_U_23
_atom_site_aniso_U_13
_atom_site_aniso_U_12
Co1 0.02730(11) 0.02093(10) 0.02290(10) 0.00703(8) 0.00780(8) 0.00344(8)
Co2 0.02525(10) 0.02711(11) 0.01689(9) 0.00593(8) 0.00248(7) 0.00512(8)
C1 0.0232(7) 0.0209(6) 0.0212(6) 0.0066(5) 0.0027(5) 0.0017(5)
C2 0.0211(6) 0.0232(7) 0.0186(6) 0.0077(5) 0.0018(5) 0.0028(5)
C3 0.0235(7) 0.0186(6) 0.0275(7) 0.0052(5) -0.0020(6) 0.0001(5)
C4 0.0345(8) 0.0250(8) 0.0324(8) 0.0000(6) -0.0016(7) 0.0058(6)
C5 0.0440(11) 0.0221(8) 0.0567(12) -0.0057(8) -0.0113(9) 0.0109(7)
C6 0.0487(11) 0.0206(8) 0.0719(15) 0.0172(9) -0.0215(10) -0.0034(8)
C7 0.0457(11) 0.0339(10) 0.0573(12) 0.0268(9) -0.0057(9) -0.0061(8)
C8 0.0345(9) 0.0291(8) 0.0378(9) 0.0158(7) 0.0027(7) -0.0012(7)
C9 0.0236(6) 0.0205(6) 0.0172(6) 0.0072(5) 0.0033(5) 0.0049(5)
C10 0.0264(7) 0.0236(7) 0.0188(6) 0.0069(5) 0.0011(5) 0.0080(5)
C11 0.0234(6) 0.0230(7) 0.0177(6) 0.0084(5) 0.0014(5) 0.0029(5)
C12 0.0165(6) 0.0208(6) 0.0176(6) 0.0071(5) 0.0033(5) 0.0019(5)
C13 0.0171(6) 0.0226(6) 0.0168(6) 0.0064(5) 0.0038(5) 0.0035(5)
O1 0.0240(5) 0.0221(5) 0.0164(4) 0.0069(4) 0.0044(4) 0.0078(4)
C14 0.0204(6) 0.0198(6) 0.0173(6) 0.0074(5) 0.0016(5) 0.0014(5)
O2 0.0260(5) 0.0326(6) 0.0226(5) 0.0058(4) 0.0091(4) -0.0036(4)
O3 0.0258(5) 0.0293(6) 0.0234(5) -0.0006(4) 0.0036(4) -0.0046(4)
C15 0.0417(10) 0.0338(9) 0.0219(7) -0.0025(6) 0.0017(7) 0.0035(7)
C16 0.0176(6) 0.0286(7) 0.0236(7) 0.0101(6) 0.0046(5) 0.0017(5)
O4 0.0245(6) 0.0534(8) 0.0590(8) 0.0412(7) 0.0079(5) 0.0019(5)
O5 0.0157(5) 0.0435(7) 0.0373(6) 0.0217(5) 0.0046(4) 0.0017(4)
C17 0.0180(7) 0.0670(13) 0.0503(11) 0.0293(10) 0.0087(7) -0.0037(8)
C18 0.0197(6) 0.0239(7) 0.0197(6) 0.0059(5) 0.0052(5) 0.0063(5)
C19 0.0455(10) 0.0327(8) 0.0214(7) 0.0072(6) 0.0035(7) 0.0186(7)
C20 0.0447(10) 0.0345(9) 0.0284(8) 0.0136(7) 0.0067(7) 0.0196(7)
C21 0.0337(8) 0.0257(7) 0.0293(7) 0.0110(6) 0.0088(6) 0.0112(6)
O6 0.0271(5) 0.0226(5) 0.0208(5) 0.0068(4) 0.0043(4) 0.0062(4)
C22 0.0465(10) 0.0264(8) 0.0267(8) 0.0076(6) 0.0111(7) 0.0015(7)
O22 0.0850(11) 0.0244(6) 0.0466(8) 0.0119(6) 0.0198(8) 0.0096(7)
C23 0.0389(9) 0.0309(9) 0.0398(9) 0.0089(7) 0.0169(8) 0.0052(7)
O23 0.0687(10) 0.0549(9) 0.0489(8) 0.0071(7) 0.0377(8) 0.0143(8)
C24 0.0325(9) 0.0372(9) 0.0408(9) 0.0132(8) 0.0107(7) 0.0009(7)
O24 0.0302(7) 0.0700(11) 0.0636(10) 0.0219(8) -0.0010(7) -0.0019(7)
C25 0.0325(8) 0.0463(10) 0.0238(7) 0.0070(7) 0.0043(6) 0.0006(7)
O25 0.0541(9) 0.0786(11) 0.0278(7) -0.0083(7) 0.0134(6) -0.0001(8)
C26 0.0429(10) 0.0415(10) 0.0228(7) 0.0073(7) -0.0028(7) 0.0120(8)
O26 0.0767(11) 0.0537(9) 0.0375(8) 0.0093(7) -0.0074(7) 0.0363(8)
C27 0.0312(8) 0.0473(10) 0.0200(7) 0.0036(7) 0.0035(6) -0.0002(7)
O27 0.0528(9) 0.0792(12) 0.0418(8) 0.0082(8) 0.0150(7) -0.0254(8)

loop_
_atom_type_symbol
_atom_type_description
_atom_type_scat_dispersion_real
_atom_type_scat_dispersion_imag
_atom_type_scat_source
C C 0.0033 0.0016 'International Tables Vol C Tables 4.2.6.8 and 6.1.1.4'
H H 0.0000 0.0000 'International Tables Vol C Tables 4.2.6.8 and 6.1.1.4'
O O 0.0106 0.0060 'International Tables Vol C Tables 4.2.6.8 and 6.1.1.4'
Co Co 0.3494 0.9721 'International Tables Vol C Tables 4.2.6.8 and 6.1.1.4'

loop_
_geom_angle_atom_site_label_1
_geom_angle_atom_site_label_2
_geom_angle_atom_site_label_3
_geom_angle
_geom_angle_site_symmetry_1
_geom_angle_site_symmetry_3
_geom_angle_publ_flag
C24 Co1 C23 97.80(8) . . ?
C24 Co1 C22 100.95(8) . . ?
C23 Co1 C22 103.51(8) . . ?
C24 Co1 C2 104.47(7) . . ?
C23 Co1 C2 145.23(7) . . ?
C22 Co1 C2 98.11(7) . . ?
C24 Co1 C1 99.55(7) . . ?
C23 Co1 C1 110.55(7) . . ?
C22 Co1 C1 137.05(7) . . ?
C2 Co1 C1 39.97(6) . . ?
C24 Co1 Co2 150.22(6) . . ?
C23 Co1 Co2 98.52(6) . . ?
C22 Co1 Co2 99.22(6) . . ?
C2 Co1 Co2 50.82(4) . . ?
C1 Co1 Co2 51.25(4) . . ?
C27 Co2 C26 100.03(9) . . ?
C27 Co2 C25 97.18(8) . . ?
C26 Co2 C25 108.61(8) . . ?
C27 Co2 C2 102.59(7) . . ?
C26 Co2 C2 101.05(7) . . ?
C25 Co2 C2 140.64(7) . . ?
C27 Co2 C1 98.52(7) . . ?
C26 Co2 C1 139.91(7) . . ?
C25 Co2 C1 103.89(7) . . ?
C2 Co2 C1 39.95(6) . . ?
C27 Co2 Co1 148.81(6) . . ?
C26 Co2 Co1 101.22(6) . . ?
C25 Co2 Co1 97.37(6) . . ?
C2 Co2 Co1 50.91(4) . . ?
C1 Co2 Co1 51.11(4) . . ?
C2 C1 C3 142.12(14) . . ?
C2 C1 Co1 69.61(9) . . ?
C3 C1 Co1 137.71(11) . . ?
C2 C1 Co2 69.36(8) . . ?
C3 C1 Co2 131.57(10) . . ?
Co1 C1 Co2 77.64(5) . . ?
C1 C2 C9 142.12(13) . . ?
C1 C2 Co2 70.69(9) . . ?
C9 C2 Co2 135.73(10) . . ?
C1 C2 Co1 70.42(9) . . ?
C9 C2 Co1 131.91(10) . . ?
Co2 C2 Co1 78.27(5) . . ?
C4 C3 C8 119.03(15) . . ?
C4 C3 C1 120.90(14) . . ?
C8 C3 C1 120.05(14) . . ?
C3 C4 C5 119.72(18) . . ?
C6 C5 C4 120.57(19) . . ?
C5 C6 C7 120.20(17) . . ?
C6 C7 C8 120.03(19) . . ?
C7 C8 C3 120.45(18) . . ?
O1 C9 C2 107.64(10) . . ?
O1 C9 C10 110.20(11) . . ?
C2 C9 C10 111.54(11) . . ?
C9 C10 C11 110.62(11) . . ?
C10 C11 C12 110.68(11) . . ?
C14 C12 C16 110.98(11) . . ?
C14 C12 C11 104.87(10) . . ?
C16 C12 C11 112.66(11) . . ?
C14 C12 C13 110.53(10) . . ?
C16 C12 C13 110.72(11) . . ?
C11 C12 C13 106.87(11) . . ?
O1 C13 C18 106.01(10) . . ?
O1 C13 C12 110.33(10) . . ?
C18 C13 C12 115.42(11) . . ?
C13 O1 C9 112.57(10) . . ?
O2 C14 O3 124.15(13) . . ?
O2 C14 C12 123.63(12) . . ?
O3 C14 C12 112.03(11) . . ?
C14 O3 C15 114.99(12) . . ?
O4 C16 O5 123.60(13) . . ?
O4 C16 C12 124.89(13) . . ?
O5 C16 C12 111.50(12) . . ?
C16 O5 C17 114.70(13) . . ?
C19 C18 O6 110.23(13) . . ?
C19 C18 C13 132.82(13) . . ?
O6 C18 C13 116.92(11) . . ?
C18 C19 C20 106.52(14) . . ?
C21 C20 C19 106.81(14) . . ?
C20 C21 O6 110.07(14) . . ?
C18 O6 C21 106.36(11) . . ?
O22 C22 Co1 178.08(18) . . ?
O23 C23 Co1 178.50(17) . . ?
O24 C24 Co1 179.2(2) . . ?
O25 C25 Co2 175.51(17) . . ?
O26 C26 Co2 177.24(16) . . ?
O27 C27 Co2 178.36(19) . . ?

loop_
_geom_bond_atom_site_label_1
_geom_bond_atom_site_label_2
_geom_bond_distance
_geom_bond_site_symmetry_2
_geom_bond_publ_flag
Co1 C24 1.7919(19) . ?
Co1 C23 1.8145(17) . ?
Co1 C22 1.8333(17) . ?
Co1 C2 1.9599(14) . ?
Co1 C1 1.9701(14) . ?
Co1 Co2 2.4725(3) . ?
Co2 C27 1.7892(19) . ?
Co2 C26 1.8203(18) . ?
Co2 C25 1.8226(17) . ?
Co2 C2 1.9574(14) . ?
Co2 C1 1.9740(14) . ?
C1 C2 1.343(2) . ?
C1 C3 1.464(2) . ?
C2 C9 1.4881(19) . ?
C3 C4 1.393(2) . ?
C3 C8 1.398(2) . ?
C4 C5 1.394(2) . ?
C5 C6 1.375(3) . ?
C6 C7 1.377(3) . ?
C7 C8 1.388(2) . ?
C9 O1 1.4369(16) . ?
C9 C10 1.5222(19) . ?
C10 C11 1.5256(19) . ?
C11 C12 1.5487(19) . ?
C12 C14 1.5216(18) . ?
C12 C16 1.5327(19) . ?
C12 C13 1.5495(18) . ?
C13 O1 1.4259(16) . ?
C13 C18 1.4893(19) . ?
C14 O2 1.2017(17) . ?
C14 O3 1.3260(17) . ?
O3 C15 1.4512(19) . ?
C16 O4 1.1942(18) . ?
C16 O5 1.3367(17) . ?
O5 C17 1.4457(19) . ?
C18 C19 1.346(2) . ?
C18 O6 1.3704(17) . ?
C19 C20 1.427(2) . ?
C20 C21 1.342(2) . ?
C21 O6 1.3753(18) . ?
C22 O22 1.128(2) . ?
C23 O23 1.137(2) . ?
C24 O24 1.135(2) . ?
C25 O25 1.131(2) . ?
C26 O26 1.131(2) . ?
C27 O27 1.133(2) . ?

loop_
_geom_torsion_atom_site_label_1
_geom_torsion_atom_site_label_2
_geom_torsion_atom_site_label_3
_geom_torsion_atom_site_label_4
_geom_torsion
_geom_torsion_site_symmetry_1
_geom_torsion_site_symmetry_2
_geom_torsion_site_symmetry_3
_geom_torsion_site_symmetry_4
_geom_torsion_publ_flag
C24 Co1 Co2 C27 -2.28(17) . . . . ?
C23 Co1 Co2 C27 -124.83(13) . . . . ?
C22 Co1 Co2 C27 129.88(12) . . . . ?
C2 Co1 Co2 C27 36.89(12) . . . . ?
C1 Co1 Co2 C27 -15.26(12) . . . . ?
C24 Co1 Co2 C26 -134.38(13) . . . . ?
C23 Co1 Co2 C26 103.07(8) . . . . ?
C22 Co1 Co2 C26 -2.22(7) . . . . ?
C2 Co1 Co2 C26 -95.21(8) . . . . ?
C1 Co1 Co2 C26 -147.36(8) . . . . ?
C24 Co1 Co2 C25 114.92(13) . . . . ?
C23 Co1 Co2 C25 -7.64(8) . . . . ?
C22 Co1 Co2 C25 -112.93(8) . . . . ?
C2 Co1 Co2 C25 154.09(8) . . . . ?
C1 Co1 Co2 C25 101.93(8) . . . . ?
C24 Co1 Co2 C2 -39.17(13) . . . . ?
C23 Co1 Co2 C2 -161.72(8) . . . . ?
C22 Co1 Co2 C2 92.99(7) . . . . ?
C1 Co1 Co2 C2 -52.15(7) . . . . ?
C24 Co1 Co2 C1 12.98(13) . . . . ?
C23 Co1 Co2 C1 -109.57(8) . . . . ?
C22 Co1 Co2 C1 145.14(7) . . . . ?
C2 Co1 Co2 C1 52.15(7) . . . . ?
C24 Co1 C1 C2 -101.18(10) . . . . ?
C23 Co1 C1 C2 156.70(10) . . . . ?
C22 Co1 C1 C2 16.43(14) . . . . ?
Co2 Co1 C1 C2 72.33(8) . . . . ?
C24 Co1 C1 C3 46.26(17) . . . . ?
C23 Co1 C1 C3 -55.87(17) . . . . ?
C22 Co1 C1 C3 163.86(14) . . . . ?
C2 Co1 C1 C3 147.4(2) . . . . ?
Co2 Co1 C1 C3 -140.24(17) . . . . ?
C24 Co1 C1 Co2 -173.50(7) . . . . ?
C23 Co1 C1 Co2 84.37(8) . . . . ?
C22 Co1 C1 Co2 -55.90(11) . . . . ?
C2 Co1 C1 Co2 -72.33(8) . . . . ?
C27 Co2 C1 C2 99.46(10) . . . . ?
C26 Co2 C1 C2 -17.38(15) . . . . ?
C25 Co2 C1 C2 -160.91(10) . . . . ?
Co1 Co2 C1 C2 -72.62(8) . . . . ?
C27 Co2 C1 C3 -43.04(15) . . . . ?
C26 Co2 C1 C3 -159.88(15) . . . . ?
C25 Co2 C1 C3 56.60(16) . . . . ?
C2 Co2 C1 C3 -142.49(19) . . . . ?
Co1 Co2 C1 C3 144.88(16) . . . . ?
C27 Co2 C1 Co1 172.08(6) . . . . ?
C26 Co2 C1 Co1 55.24(12) . . . . ?
C25 Co2 C1 Co1 -88.29(7) . . . . ?
C2 Co2 C1 Co1 72.62(8) . . . . ?
C3 C1 C2 C9 -9.6(4) . . . . ?
Co1 C1 C2 C9 134.2(2) . . . . ?
Co2 C1 C2 C9 -141.7(2) . . . . ?
C3 C1 C2 Co2 132.1(2) . . . . ?
Co1 C1 C2 Co2 -84.03(4) . . . . ?
C3 C1 C2 Co1 -143.9(2) . . . . ?
Co2 C1 C2 Co1 84.03(4) . . . . ?
C27 Co2 C2 C1 -88.27(10) . . . . ?
C26 Co2 C2 C1 168.69(10) . . . . ?
C25 Co2 C2 C1 30.04(15) . . . . ?
Co1 Co2 C2 C1 73.15(8) . . . . ?
C27 Co2 C2 C9 58.72(16) . . . . ?
C26 Co2 C2 C9 -44.31(16) . . . . ?
C25 Co2 C2 C9 177.04(14) . . . . ?
C1 Co2 C2 C9 147.00(19) . . . . ?
Co1 Co2 C2 C9 -139.85(17) . . . . ?
C27 Co2 C2 Co1 -161.42(7) . . . . ?
C26 Co2 C2 Co1 95.54(7) . . . . ?
C25 Co2 C2 Co1 -43.11(12) . . . . ?
C1 Co2 C2 Co1 -73.15(8) . . . . ?
C24 Co1 C2 C1 87.64(10) . . . . ?
C23 Co1 C2 C1 -40.51(16) . . . . ?
C22 Co1 C2 C1 -168.77(10) . . . . ?
Co2 Co1 C2 C1 -73.46(8) . . . . ?
C24 Co1 C2 C9 -56.12(14) . . . . ?
C23 Co1 C2 C9 175.74(13) . . . . ?
C22 Co1 C2 C9 47.47(14) . . . . ?
C1 Co1 C2 C9 -143.75(17) . . . . ?
Co2 Co1 C2 C9 142.79(15) . . . . ?
C24 Co1 C2 Co2 161.10(7) . . . . ?
C23 Co1 C2 Co2 32.95(14) . . . . ?
C22 Co1 C2 Co2 -95.31(7) . . . . ?
C1 Co1 C2 Co2 73.46(8) . . . . ?
C2 C1 C3 C4 172.05(19) . . . . ?
Co1 C1 C3 C4 47.3(2) . . . . ?
Co2 C1 C3 C4 -76.07(19) . . . . ?
C2 C1 C3 C8 -9.7(3) . . . . ?
Co1 C1 C3 C8 -134.41(15) . . . . ?
Co2 C1 C3 C8 102.22(17) . . . . ?
C8 C3 C4 C5 0.6(2) . . . . ?
C1 C3 C4 C5 178.95(15) . . . . ?
C3 C4 C5 C6 0.2(3) . . . . ?
C4 C5 C6 C7 -0.9(3) . . . . ?
C5 C6 C7 C8 0.7(3) . . . . ?
C6 C7 C8 C3 0.2(3) . . . . ?
C4 C3 C8 C7 -0.8(2) . . . . ?
C1 C3 C8 C7 -179.15(15) . . . . ?
C1 C2 C9 O1 -172.76(19) . . . . ?
Co2 C2 C9 O1 64.08(17) . . . . ?
Co1 C2 C9 O1 -57.89(16) . . . . ?
C1 C2 C9 C10 -51.8(3) . . . . ?
Co2 C2 C9 C10 -174.92(11) . . . . ?
Co1 C2 C9 C10 63.11(16) . . . . ?
O1 C9 C10 C11 -55.01(15) . . . . ?
C2 C9 C10 C11 -174.51(12) . . . . ?
C9 C10 C11 C12 54.14(15) . . . . ?
C10 C11 C12 C14 -172.32(11) . . . . ?
C10 C11 C12 C16 66.87(15) . . . . ?
C10 C11 C12 C13 -54.95(14) . . . . ?
C14 C12 C13 O1 172.84(10) . . . . ?
C16 C12 C13 O1 -63.77(14) . . . . ?
C11 C12 C13 O1 59.26(13) . . . . ?
C14 C12 C13 C18 -67.04(14) . . . . ?
C16 C12 C13 C18 56.36(15) . . . . ?
C11 C12 C13 C18 179.39(11) . . . . ?
C18 C13 O1 C9 170.30(11) . . . . ?
C12 C13 O1 C9 -64.07(14) . . . . ?
C2 C9 O1 C13 -177.31(11) . . . . ?
C10 C9 O1 C13 60.85(14) . . . . ?
C16 C12 C14 O2 -163.02(13) . . . . ?
C11 C12 C14 O2 75.06(16) . . . . ?
C13 C12 C14 O2 -39.78(18) . . . . ?
C16 C12 C14 O3 21.83(15) . . . . ?
C11 C12 C14 O3 -100.09(13) . . . . ?
C13 C12 C14 O3 145.07(12) . . . . ?
O2 C14 O3 C15 -5.6(2) . . . . ?
C12 C14 O3 C15 169.49(12) . . . . ?
C14 C12 C16 O4 90.20(18) . . . . ?
C11 C12 C16 O4 -152.55(16) . . . . ?
C13 C12 C16 O4 -32.9(2) . . . . ?
C14 C12 C16 O5 -90.23(14) . . . . ?
C11 C12 C16 O5 27.02(16) . . . . ?
C13 C12 C16 O5 146.63(12) . . . . ?
O4 C16 O5 C17 -2.8(2) . . . . ?
C12 C16 O5 C17 177.67(14) . . . . ?
O1 C13 C18 C19 -23.7(2) . . . . ?
C12 C13 C18 C19 -146.12(17) . . . . ?
O1 C13 C18 O6 158.54(11) . . . . ?
C12 C13 C18 O6 36.08(17) . . . . ?
O6 C18 C19 C20 -0.7(2) . . . . ?
C13 C18 C19 C20 -178.65(15) . . . . ?
C18 C19 C20 C21 0.3(2) . . . . ?
C19 C20 C21 O6 0.2(2) . . . . ?
C19 C18 O6 C21 0.89(17) . . . . ?
C13 C18 O6 C21 179.17(12) . . . . ?
C20 C21 O6 C18 -0.69(18) . . . . ?
